data_4087990
loop_
_publ_author_name
'Vivancos, \'Angela'
'Rend\'on, Nuria'
'Paneque, Margarita'
'Poveda, Manuel L.'
'\'Alvarez, Eleuterio'

_publ_section_title
;
 Reactivity of a Tp--Iridacyclopentene Complex
;
_journal_issue 22
_journal_name_full Organometallics
_journal_page_first 5438
_journal_paper_doi 10.1021/acs.organomet.5b00775
_journal_volume 34
_journal_year 2015
_chemical_formula_moiety 'C21 H26 B Ir N6 O4'
_chemical_formula_sum 'C21 H26 B Ir N6 O4'
_chemical_formula_weight 629.49
_space_group_IT_number 14
_space_group_name_Hall '-P 2ybc'
_space_group_name_H-M_alt 'P 1 21/c 1'
_symmetry_cell_setting monoclinic
_symmetry_space_group_name_Hall '-P 2ybc'
_symmetry_space_group_name_H-M 'P 1 21/c 1'
_atom_sites_solution_hydrogens geom
_atom_sites_solution_primary direct
_atom_sites_solution_secondary difmap
_audit_creation_method SHELXL-97
_cell_angle_alpha 90.00
_cell_angle_beta 107.297(2)
_cell_angle_gamma 90.00
_cell_formula_units_Z 4
_cell_length_a 13.1417(8)
_cell_length_b 11.1365(8)
_cell_length_c 16.4878(12)
_cell_measurement_reflns_used 5079
_cell_measurement_temperature 173(2)
_cell_measurement_theta_max 30.30
_cell_measurement_theta_min 2.45
_cell_volume 2303.9(3)
_computing_cell_refinement 'APEX2 Software Suite (Bruker, 2007)'
_computing_data_collection 'APEX2 Software Suite (Bruker, 2007)'
_computing_data_reduction 'APEX2 Software Suite (Bruker, 2007)'
_computing_molecular_graphics 'SHELXTL (Sheldrick, 2008)'
_computing_publication_material 'SHELXTL and publCIF (Westrip, 2010)'
_computing_structure_refinement 'SHELXL97 (Sheldrick, 2008)'
_computing_structure_solution 'SIR2002 (Burla et al., 2003)'
_diffrn_ambient_temperature 173(2)
_diffrn_detector_area_resol_mean 8.26
_diffrn_measured_fraction_theta_full 0.997
_diffrn_measured_fraction_theta_max 0.997
_diffrn_measurement_device_type
;
 Bruker-Nonius X8kappa APEX II CCD area detector
;
_diffrn_measurement_method 'phi and omega scans with narrow frames'
_diffrn_radiation_monochromator graphite
_diffrn_radiation_source 'fine-focus sealed tube'
_diffrn_radiation_type MoK\a
_diffrn_radiation_wavelength 0.71073
_diffrn_reflns_av_R_equivalents 0.0225
_diffrn_reflns_av_sigmaI/netI 0.0177
_diffrn_reflns_limit_h_max 12
_diffrn_reflns_limit_h_min -15
_diffrn_reflns_limit_k_max 13
_diffrn_reflns_limit_k_min -7
_diffrn_reflns_limit_l_max 19
_diffrn_reflns_limit_l_min -19
_diffrn_reflns_number 18867
_diffrn_reflns_theta_full 25.25
_diffrn_reflns_theta_max 25.25
_diffrn_reflns_theta_min 2.24
_diffrn_standards_decay_% 0
_exptl_absorpt_coefficient_mu 5.836
_exptl_absorpt_correction_T_max 0.4748
_exptl_absorpt_correction_T_min 0.3882
_exptl_absorpt_correction_type multi-scan
_exptl_absorpt_process_details
;
program SADABS, Bruker (2001).
;
_exptl_crystal_colour yellow
_exptl_crystal_density_diffrn 1.815
_exptl_crystal_density_method 'not measured'
_exptl_crystal_description prism
_exptl_crystal_F_000 1232
_exptl_crystal_size_max 0.20
_exptl_crystal_size_mid 0.20
_exptl_crystal_size_min 0.15
_refine_diff_density_max 0.780
_refine_diff_density_min -0.716
_refine_diff_density_rms 0.078
_refine_ls_extinction_method none
_refine_ls_goodness_of_fit_ref 1.060
_refine_ls_hydrogen_treatment constr
_refine_ls_matrix_type full
_refine_ls_number_parameters 302
_refine_ls_number_reflns 4159
_refine_ls_number_restraints 0
_refine_ls_restrained_S_all 1.060
_refine_ls_R_factor_all 0.0200
_refine_ls_R_factor_gt 0.0163
_refine_ls_shift/su_max 0.001
_refine_ls_shift/su_mean 0.000
_refine_ls_structure_factor_coef Fsqd
_refine_ls_weighting_details 'calc w=1/[\s^2^(Fo^2^)+(0.0231P)^2^+1.0629P] where P=(Fo^2^+2Fc^2^)/3'
_refine_ls_weighting_scheme calc
_refine_ls_wR_factor_gt 0.0398
_refine_ls_wR_factor_ref 0.0407
_reflns_number_gt 3761
_reflns_number_total 4159
_reflns_threshold_expression >2sigma(I)
_cod_data_source_file om5b00775_si_002.cif
_cod_data_source_block 18
_cod_depositor_comments
;
The following automatic conversions were performed:

data item '_symmetry_cell_setting' value 'Monoclinic' was changed to
'monoclinic' in accordance with the
/home/saulius/struct/COD-crude-data/automatic-downloads/DataCite-retrospective/ACS/depositions/lib/dictionaries/cif_core.dic
dictionary named 'cif_core.dic' version 2.4.2 last updated on
2011-04-26.

Automatic conversion script
Id: cif_fix_values 6909 2019-04-08 15:41:33Z antanas 
;
_cod_original_sg_symbol_H-M 'P 21/c'
_cod_database_code 4087990

loop_
_symmetry_equiv_pos_as_xyz
'x, y, z'
'-x, y+1/2, -z+1/2'
'-x, -y, -z'
'x, -y-1/2, z-1/2'

loop_
_atom_site_label
_atom_site_type_symbol
_atom_site_fract_x
_atom_site_fract_y
_atom_site_fract_z
_atom_site_U_iso_or_equiv
_atom_site_adp_type
_atom_site_occupancy
_atom_site_symmetry_multiplicity
_atom_site_calc_flag
_atom_site_refinement_flags
Ir1 Ir 0.334881(7) 0.048802(9) 0.230082(6) 0.01646(5) Uani 1 1 d .
O1 O 0.29631(16) -0.02567(18) 0.00512(12) 0.0267(4) Uani 1 1 d .
O2 O 0.13410(16) -0.0124(3) 0.02137(13) 0.0415(6) Uani 1 1 d .
O3 O 0.12365(16) -0.3379(2) 0.12580(13) 0.0342(5) Uani 1 1 d .
O4 O 0.20113(18) -0.2716(2) 0.03120(12) 0.0392(5) Uani 1 1 d .
N1 N 0.18803(18) 0.0749(2) 0.25148(14) 0.0202(5) Uani 1 1 d .
N2 N 0.15889(16) 0.1847(2) 0.27131(13) 0.0233(5) Uani 1 1 d .
N3 N 0.39889(17) 0.1773(2) 0.32936(14) 0.0219(5) Uani 1 1 d .
N4 N 0.33867(17) 0.2757(2) 0.33386(14) 0.0224(5) Uani 1 1 d .
N5 N 0.29220(18) 0.2084(2) 0.15184(14) 0.0239(5) Uani 1 1 d .
N6 N 0.24371(18) 0.3004(2) 0.17975(14) 0.0250(5) Uani 1 1 d .
C1 C 0.1124(2) -0.0022(3) 0.25710(17) 0.0235(6) Uani 1 1 d .
H1 H 0.1121 -0.0859 0.2459 0.028 Uiso 1 1 calc R
C2 C 0.0349(2) 0.0586(3) 0.28166(19) 0.0287(7) Uani 1 1 d .
H2 H -0.0274 0.0256 0.2909 0.034 Uiso 1 1 calc R
C3 C 0.0663(2) 0.1761(3) 0.29003(17) 0.0275(7) Uani 1 1 d .
H3 H 0.0291 0.2405 0.3063 0.033 Uiso 1 1 calc R
C4 C 0.4910(2) 0.1913(3) 0.39009(17) 0.0267(6) Uani 1 1 d .
H4 H 0.5483 0.1357 0.4021 0.032 Uiso 1 1 calc R
C5 C 0.4918(2) 0.2981(3) 0.43339(17) 0.0299(7) Uani 1 1 d .
H5 H 0.5479 0.3297 0.4789 0.036 Uiso 1 1 calc R
C6 C 0.3940(2) 0.3480(3) 0.39626(16) 0.0260(6) Uani 1 1 d .
H6 H 0.3694 0.4220 0.4121 0.031 Uiso 1 1 calc R
C7 C 0.2996(3) 0.2416(3) 0.07585(18) 0.0336(7) Uani 1 1 d .
H7 H 0.3308 0.1947 0.0414 0.040 Uiso 1 1 calc R
C8 C 0.2550(3) 0.3548(3) 0.0547(2) 0.0436(8) Uani 1 1 d .
H8 H 0.2495 0.3992 0.0043 0.052 Uiso 1 1 calc R
C9 C 0.2207(3) 0.3884(3) 0.1223(2) 0.0361(7) Uani 1 1 d .
H9 H 0.1865 0.4619 0.1273 0.043 Uiso 1 1 calc R
C10 C 0.2715(2) -0.0734(2) 0.13932(16) 0.0192(6) Uani 1 1 d .
C11 C 0.2545(2) -0.1835(2) 0.16679(16) 0.0195(6) Uani 1 1 d .
C12 C 0.2912(2) -0.2008(2) 0.25953(16) 0.0198(6) Uani 1 1 d .
C13 C 0.3373(2) -0.1028(3) 0.30253(16) 0.0210(6) Uani 1 1 d .
C14 C 0.2380(2) -0.0380(2) 0.04897(18) 0.0227(6) Uani 1 1 d .
C15 C 0.0960(3) 0.0292(5) -0.0653(2) 0.0744(16) Uani 1 1 d .
H15A H 0.1346 0.1023 -0.0715 0.112 Uiso 1 1 calc R
H15B H 0.0196 0.0467 -0.0798 0.112 Uiso 1 1 calc R
H15C H 0.1081 -0.0331 -0.1034 0.112 Uiso 1 1 calc R
C16 C 0.1875(2) -0.2728(3) 0.10890(17) 0.0255(6) Uani 1 1 d .
C17 C 0.1220(3) -0.3348(3) -0.0342(2) 0.0509(10) Uani 1 1 d .
H17A H 0.1176 -0.4181 -0.0165 0.076 Uiso 1 1 calc R
H17B H 0.1420 -0.3336 -0.0869 0.076 Uiso 1 1 calc R
H17C H 0.0526 -0.2957 -0.0438 0.076 Uiso 1 1 calc R
C18 C 0.2740(2) -0.3187(3) 0.29875(18) 0.0274(6) Uani 1 1 d .
H18A H 0.3186 -0.3215 0.3581 0.041 Uiso 1 1 calc R
H18B H 0.2933 -0.3851 0.2672 0.041 Uiso 1 1 calc R
H18C H 0.1989 -0.3260 0.2964 0.041 Uiso 1 1 calc R
C19 C 0.3791(2) -0.0936(3) 0.39726(17) 0.0316(7) Uani 1 1 d .
H19A H 0.3588 -0.1656 0.4230 0.047 Uiso 1 1 calc R
H19B H 0.3488 -0.0225 0.4164 0.047 Uiso 1 1 calc R
H19C H 0.4569 -0.0869 0.4144 0.047 Uiso 1 1 calc R
C20 C 0.4762(2) 0.0662(3) 0.1902(2) 0.0281(7) Uani 1 1 d .
H20A H 0.4688 0.0452 0.1304 0.034 Uiso 1 1 calc R
H20B H 0.5202 0.1386 0.2100 0.034 Uiso 1 1 calc R
C21 C 0.4918(2) -0.0285(3) 0.24680(19) 0.0262(6) Uani 1 1 d .
H21A H 0.5453 -0.0162 0.3028 0.031 Uiso 1 1 calc R
H21B H 0.4937 -0.1098 0.2231 0.031 Uiso 1 1 calc R
B1 B 0.2287(2) 0.2945(3) 0.2687(2) 0.0239(7) Uani 1 1 d .
H1A H 0.1948 0.3697 0.2813 0.029 Uiso 1 1 calc R

loop_
_atom_site_aniso_label
_atom_site_aniso_U_11
_atom_site_aniso_U_22
_atom_site_aniso_U_33
_atom_site_aniso_U_23
_atom_site_aniso_U_13
_atom_site_aniso_U_12
Ir1 0.01588(6) 0.01882(7) 0.01592(6) 0.00006(4) 0.00659(4) 0.00079(4)
O1 0.0306(11) 0.0333(12) 0.0208(10) 0.0038(8) 0.0146(9) 0.0014(9)
O2 0.0222(11) 0.0823(18) 0.0199(10) 0.0140(11) 0.0063(9) 0.0087(11)
O3 0.0357(11) 0.0353(13) 0.0338(11) -0.0021(10) 0.0134(9) -0.0144(10)
O4 0.0521(13) 0.0453(14) 0.0239(11) -0.0132(10) 0.0170(10) -0.0196(11)
N1 0.0199(11) 0.0231(13) 0.0190(11) 0.0010(9) 0.0081(9) 0.0024(9)
N2 0.0219(12) 0.0255(13) 0.0244(12) -0.0019(10) 0.0098(10) 0.0040(10)
N3 0.0210(11) 0.0238(13) 0.0226(11) -0.0020(9) 0.0090(10) 0.0009(10)
N4 0.0246(12) 0.0237(13) 0.0224(11) -0.0045(10) 0.0125(10) -0.0003(10)
N5 0.0294(13) 0.0206(12) 0.0252(12) 0.0008(10) 0.0136(10) 0.0008(10)
N6 0.0289(13) 0.0213(12) 0.0266(12) -0.0001(10) 0.0110(10) 0.0030(10)
C1 0.0189(14) 0.0281(15) 0.0241(14) -0.0015(12) 0.0073(11) -0.0036(12)
C2 0.0184(14) 0.0380(18) 0.0333(16) -0.0029(13) 0.0130(12) -0.0025(13)
C3 0.0188(14) 0.0376(18) 0.0283(15) -0.0043(13) 0.0102(12) 0.0042(12)
C4 0.0247(15) 0.0294(16) 0.0238(14) 0.0012(12) 0.0038(12) -0.0016(12)
C5 0.0377(17) 0.0303(16) 0.0203(14) -0.0027(12) 0.0065(13) -0.0121(13)
C6 0.0374(16) 0.0243(15) 0.0214(13) -0.0051(12) 0.0165(12) -0.0082(13)
C7 0.0501(19) 0.0289(17) 0.0285(15) 0.0043(13) 0.0219(14) 0.0011(15)
C8 0.071(2) 0.0310(18) 0.0338(17) 0.0128(15) 0.0226(17) 0.0065(18)
C9 0.0472(19) 0.0219(16) 0.0410(18) 0.0099(14) 0.0156(15) 0.0081(14)
C10 0.0162(13) 0.0244(15) 0.0180(13) -0.0002(11) 0.0068(10) 0.0026(11)
C11 0.0191(13) 0.0198(14) 0.0210(13) -0.0008(11) 0.0081(11) 0.0006(11)
C12 0.0168(13) 0.0253(15) 0.0197(13) 0.0026(11) 0.0088(11) 0.0020(11)
C13 0.0184(13) 0.0263(15) 0.0194(13) 0.0078(11) 0.0074(11) 0.0023(12)
C14 0.0252(15) 0.0220(15) 0.0219(14) 0.0010(11) 0.0086(12) -0.0030(11)
C15 0.038(2) 0.153(5) 0.029(2) 0.040(2) 0.0062(17) 0.025(3)
C16 0.0264(14) 0.0259(16) 0.0266(14) -0.0014(12) 0.0116(12) 0.0021(13)
C17 0.067(2) 0.050(2) 0.0319(17) -0.0156(17) 0.0077(17) -0.0223(19)
C18 0.0307(15) 0.0268(16) 0.0261(14) 0.0074(12) 0.0105(12) 0.0011(12)
C19 0.0378(17) 0.0349(17) 0.0206(14) 0.0026(13) 0.0063(13) -0.0021(14)
C20 0.0210(15) 0.0313(17) 0.0371(17) -0.0038(13) 0.0162(13) -0.0025(12)
C21 0.0167(13) 0.0314(17) 0.0322(15) -0.0038(13) 0.0099(12) 0.0050(12)
B1 0.0238(16) 0.0210(16) 0.0299(17) -0.0024(13) 0.0127(14) 0.0023(13)

loop_
_atom_type_symbol
_atom_type_description
_atom_type_scat_dispersion_real
_atom_type_scat_dispersion_imag
_atom_type_scat_source
C C 0.0033 0.0016 'International Tables Vol C Tables 4.2.6.8 and 6.1.1.4'
H H 0.0000 0.0000 'International Tables Vol C Tables 4.2.6.8 and 6.1.1.4'
B B 0.0013 0.0007 'International Tables Vol C Tables 4.2.6.8 and 6.1.1.4'
N N 0.0061 0.0033 'International Tables Vol C Tables 4.2.6.8 and 6.1.1.4'
O O 0.0106 0.0060 'International Tables Vol C Tables 4.2.6.8 and 6.1.1.4'
Ir Ir -1.4442 7.9887 'International Tables Vol C Tables 4.2.6.8 and 6.1.1.4'

loop_
_geom_angle_atom_site_label_1
_geom_angle_atom_site_label_2
_geom_angle_atom_site_label_3
_geom_angle
C10 Ir1 C13 78.98(11)
C10 Ir1 N1 91.20(10)
C13 Ir1 N1 82.63(9)
C10 Ir1 N3 178.03(9)
C13 Ir1 N3 99.71(10)
N1 Ir1 N3 87.16(8)
C10 Ir1 C20 92.15(11)
C13 Ir1 C20 112.57(11)
N1 Ir1 C20 164.80(11)
N3 Ir1 C20 89.72(10)
C10 Ir1 N5 97.77(10)
C13 Ir1 N5 166.26(9)
N1 Ir1 N5 84.11(9)
N3 Ir1 N5 83.16(9)
C20 Ir1 N5 80.74(10)
C10 Ir1 C21 89.65(11)
C13 Ir1 C21 75.65(11)
N1 Ir1 C21 157.68(10)
N3 Ir1 C21 91.45(10)
C20 Ir1 C21 37.21(11)
N5 Ir1 C21 117.85(10)
C14 O2 C15 115.1(2)
C16 O4 C17 115.9(2)
C1 N1 N2 107.1(2)
C1 N1 Ir1 131.8(2)
N2 N1 Ir1 120.76(17)
C3 N2 N1 109.4(2)
C3 N2 B1 130.7(2)
N1 N2 B1 119.9(2)
C4 N3 N4 106.1(2)
C4 N3 Ir1 135.6(2)
N4 N3 Ir1 118.26(16)
C6 N4 N3 109.5(2)
C6 N4 B1 129.7(2)
N3 N4 B1 120.7(2)
C7 N5 N6 106.3(2)
C7 N5 Ir1 134.9(2)
N6 N5 Ir1 118.77(16)
C9 N6 N5 110.1(2)
C9 N6 B1 130.0(3)
N5 N6 B1 119.8(2)
N1 C1 C2 109.5(3)
N1 C1 H1 125.3
C2 C1 H1 125.3
C3 C2 C1 105.8(3)
C3 C2 H2 127.1
C1 C2 H2 127.1
N2 C3 C2 108.1(3)
N2 C3 H3 125.9
C2 C3 H3 125.9
N3 C4 C5 110.8(3)
N3 C4 H4 124.6
C5 C4 H4 124.6
C6 C5 C4 104.8(3)
C6 C5 H5 127.6
C4 C5 H5 127.6
N4 C6 C5 108.9(3)
N4 C6 H6 125.6
C5 C6 H6 125.6
N5 C7 C8 110.1(3)
N5 C7 H7 124.9
C8 C7 H7 124.9
C9 C8 C7 105.0(3)
C9 C8 H8 127.5
C7 C8 H8 127.5
N6 C9 C8 108.5(3)
N6 C9 H9 125.8
C8 C9 H9 125.8
C11 C10 C14 123.5(2)
C11 C10 Ir1 116.01(19)
C14 C10 Ir1 120.28(19)
C10 C11 C12 115.6(2)
C10 C11 C16 121.5(2)
C12 C11 C16 122.1(2)
C13 C12 C11 113.5(2)
C13 C12 C18 125.6(2)
C11 C12 C18 120.9(2)
C12 C13 C19 125.0(2)
C12 C13 Ir1 115.62(19)
C19 C13 Ir1 119.1(2)
O1 C14 O2 122.6(3)
O1 C14 C10 125.6(3)
O2 C14 C10 111.7(2)
O2 C15 H15A 109.5
O2 C15 H15B 109.5
H15A C15 H15B 109.5
O2 C15 H15C 109.5
H15A C15 H15C 109.5
H15B C15 H15C 109.5
O3 C16 O4 121.8(3)
O3 C16 C11 125.5(3)
O4 C16 C11 112.7(2)
O4 C17 H17A 109.5
O4 C17 H17B 109.5
H17A C17 H17B 109.5
O4 C17 H17C 109.5
H17A C17 H17C 109.5
H17B C17 H17C 109.5
C12 C18 H18A 109.5
C12 C18 H18B 109.5
H18A C18 H18B 109.5
C12 C18 H18C 109.5
H18A C18 H18C 109.5
H18B C18 H18C 109.5
C13 C19 H19A 109.5
C13 C19 H19B 109.5
H19A C19 H19B 109.5
C13 C19 H19C 109.5
H19A C19 H19C 109.5
H19B C19 H19C 109.5
C21 C20 Ir1 72.15(16)
C21 C20 H20A 116.4
Ir1 C20 H20A 116.4
C21 C20 H20B 116.4
Ir1 C20 H20B 116.4
H20A C20 H20B 113.4
C20 C21 Ir1 70.64(16)
C20 C21 H21A 116.6
Ir1 C21 H21A 116.6
C20 C21 H21B 116.6
Ir1 C21 H21B 116.6
H21A C21 H21B 113.6
N4 B1 N2 108.5(2)
N4 B1 N6 108.2(2)
N2 B1 N6 107.9(2)
N4 B1 H1A 110.7
N2 B1 H1A 110.7
N6 B1 H1A 110.7

loop_
_geom_bond_atom_site_label_1
_geom_bond_atom_site_label_2
_geom_bond_distance
Ir1 C10 2.011(3)
Ir1 C13 2.063(3)
Ir1 N1 2.083(2)
Ir1 N3 2.148(2)
Ir1 C20 2.156(3)
Ir1 N5 2.170(2)
Ir1 C21 2.175(3)
O1 C14 1.208(3)
O2 C14 1.335(3)
O2 C15 1.442(4)
O3 C16 1.202(3)
O4 C16 1.345(3)
O4 C17 1.440(4)
N1 C1 1.338(4)
N1 N2 1.350(3)
N2 C3 1.345(3)
N2 B1 1.537(4)
N3 C4 1.331(3)
N3 N4 1.366(3)
N4 C6 1.339(3)
N4 B1 1.537(4)
N5 C7 1.337(4)
N5 N6 1.357(3)
N6 C9 1.334(4)
N6 B1 1.538(4)
C1 C2 1.380(4)
C1 H1 0.9500
C2 C3 1.366(4)
C2 H2 0.9500
C3 H3 0.9500
C4 C5 1.386(4)
C4 H4 0.9500
C5 C6 1.366(4)
C5 H5 0.9500
C6 H6 0.9500
C7 C8 1.390(5)
C7 H7 0.9500
C8 C9 1.373(5)
C8 H8 0.9500
C9 H9 0.9500
C10 C11 1.348(4)
C10 C14 1.476(4)
C11 C12 1.473(3)
C11 C16 1.476(4)
C12 C13 1.344(4)
C12 C18 1.511(4)
C13 C19 1.497(4)
C15 H15A 0.9800
C15 H15B 0.9800
C15 H15C 0.9800
C17 H17A 0.9800
C17 H17B 0.9800
C17 H17C 0.9800
C18 H18A 0.9800
C18 H18B 0.9800
C18 H18C 0.9800
C19 H19A 0.9800
C19 H19B 0.9800
C19 H19C 0.9800
C20 C21 1.382(4)
C20 H20A 0.9900
C20 H20B 0.9900
C21 H21A 0.9900
C21 H21B 0.9900
B1 H1A 1.0000

loop_
_geom_torsion_atom_site_label_1
_geom_torsion_atom_site_label_2
_geom_torsion_atom_site_label_3
_geom_torsion_atom_site_label_4
_geom_torsion
C10 Ir1 N1 C1 42.5(2)
C13 Ir1 N1 C1 -36.2(2)
N3 Ir1 N1 C1 -136.4(2)
C20 Ir1 N1 C1 145.3(4)
N5 Ir1 N1 C1 140.2(2)
C21 Ir1 N1 C1 -49.5(4)
C10 Ir1 N1 N2 -144.30(19)
C13 Ir1 N1 N2 137.0(2)
N3 Ir1 N1 N2 36.79(19)
C20 Ir1 N1 N2 -41.6(5)
N5 Ir1 N1 N2 -46.62(19)
C21 Ir1 N1 N2 123.7(3)
C1 N1 N2 C3 0.6(3)
Ir1 N1 N2 C3 -174.06(17)
C1 N1 N2 B1 -178.6(2)
Ir1 N1 N2 B1 6.7(3)
C13 Ir1 N3 C4 62.9(3)
N1 Ir1 N3 C4 145.0(3)
C20 Ir1 N3 C4 -49.9(3)
N5 Ir1 N3 C4 -130.6(3)
C21 Ir1 N3 C4 -12.8(3)
C13 Ir1 N3 N4 -121.54(18)
N1 Ir1 N3 N4 -39.53(18)
C20 Ir1 N3 N4 125.59(19)
N5 Ir1 N3 N4 44.88(18)
C21 Ir1 N3 N4 162.76(19)
C4 N3 N4 C6 0.2(3)
Ir1 N3 N4 C6 -176.49(17)
C4 N3 N4 B1 175.9(2)
Ir1 N3 N4 B1 -0.9(3)
C10 Ir1 N5 C7 -47.3(3)
C13 Ir1 N5 C7 -122.6(4)
N1 Ir1 N5 C7 -137.7(3)
N3 Ir1 N5 C7 134.4(3)
C20 Ir1 N5 C7 43.6(3)
C21 Ir1 N5 C7 46.4(3)
C10 Ir1 N5 N6 130.65(19)
C13 Ir1 N5 N6 55.4(5)
N1 Ir1 N5 N6 40.23(19)
N3 Ir1 N5 N6 -47.60(19)
C20 Ir1 N5 N6 -138.4(2)
C21 Ir1 N5 N6 -135.61(19)
C7 N5 N6 C9 0.5(3)
Ir1 N5 N6 C9 -178.0(2)
C7 N5 N6 B1 -176.3(3)
Ir1 N5 N6 B1 5.2(3)
N2 N1 C1 C2 -0.7(3)
Ir1 N1 C1 C2 173.18(19)
N1 C1 C2 C3 0.5(3)
N1 N2 C3 C2 -0.3(3)
B1 N2 C3 C2 178.8(3)
C1 C2 C3 N2 -0.1(3)
N4 N3 C4 C5 -0.6(3)
Ir1 N3 C4 C5 175.3(2)
N3 C4 C5 C6 0.8(3)
N3 N4 C6 C5 0.2(3)
B1 N4 C6 C5 -174.9(3)
C4 C5 C6 N4 -0.6(3)
N6 N5 C7 C8 -0.5(4)
Ir1 N5 C7 C8 177.7(2)
N5 C7 C8 C9 0.3(4)
N5 N6 C9 C8 -0.3(4)
B1 N6 C9 C8 176.1(3)
C7 C8 C9 N6 0.0(4)
C13 Ir1 C10 C11 4.7(2)
N1 Ir1 C10 C11 -77.6(2)
C20 Ir1 C10 C11 117.2(2)
N5 Ir1 C10 C11 -161.8(2)
C21 Ir1 C10 C11 80.1(2)
C13 Ir1 C10 C14 179.5(2)
N1 Ir1 C10 C14 97.3(2)
C20 Ir1 C10 C14 -67.9(2)
N5 Ir1 C10 C14 13.1(2)
C21 Ir1 C10 C14 -105.0(2)
C14 C10 C11 C12 -178.5(2)
Ir1 C10 C11 C12 -3.8(3)
C14 C10 C11 C16 -8.5(4)
Ir1 C10 C11 C16 166.18(19)
C10 C11 C12 C13 -0.5(3)
C16 C11 C12 C13 -170.4(2)
C10 C11 C12 C18 178.1(2)
C16 C11 C12 C18 8.2(4)
C11 C12 C13 C19 178.2(2)
C18 C12 C13 C19 -0.3(4)
C11 C12 C13 Ir1 4.4(3)
C18 C12 C13 Ir1 -174.1(2)
C10 Ir1 C13 C12 -5.0(2)
N1 Ir1 C13 C12 87.7(2)
N3 Ir1 C13 C12 173.52(19)
C20 Ir1 C13 C12 -92.7(2)
N5 Ir1 C13 C12 72.5(5)
C21 Ir1 C13 C12 -97.5(2)
C10 Ir1 C13 C19 -179.2(2)
N1 Ir1 C13 C19 -86.5(2)
N3 Ir1 C13 C19 -0.7(2)
C20 Ir1 C13 C19 93.1(2)
N5 Ir1 C13 C19 -101.7(4)
C21 Ir1 C13 C19 88.3(2)
C15 O2 C14 O1 1.1(5)
C15 O2 C14 C10 176.8(3)
C11 C10 C14 O1 -105.5(3)
Ir1 C10 C14 O1 80.0(3)
C11 C10 C14 O2 78.9(3)
Ir1 C10 C14 O2 -95.6(3)
C17 O4 C16 O3 11.4(4)
C17 O4 C16 C11 -166.0(3)
C10 C11 C16 O3 -138.4(3)
C12 C11 C16 O3 30.9(4)
C10 C11 C16 O4 38.8(4)
C12 C11 C16 O4 -151.9(2)
C10 Ir1 C20 C21 -86.59(19)
C13 Ir1 C20 C21 -7.6(2)
N1 Ir1 C20 C21 170.8(3)
N3 Ir1 C20 C21 92.77(18)
N5 Ir1 C20 C21 175.88(19)
C10 Ir1 C21 C20 94.01(19)
C13 Ir1 C21 C20 172.7(2)
N1 Ir1 C21 C20 -173.7(2)
N3 Ir1 C21 C20 -87.62(18)
N5 Ir1 C21 C20 -4.6(2)
C6 N4 B1 N2 -127.8(3)
N3 N4 B1 N2 57.5(3)
C6 N4 B1 N6 115.4(3)
N3 N4 B1 N6 -59.3(3)
C3 N2 B1 N4 119.1(3)
N1 N2 B1 N4 -61.9(3)
C3 N2 B1 N6 -123.9(3)
N1 N2 B1 N6 55.1(3)
C9 N6 B1 N4 -119.9(3)
N5 N6 B1 N4 56.1(3)
C9 N6 B1 N2 122.9(3)
N5 N6 B1 N2 -61.1(3)
